data_4331674
loop_
_publ_author_name
'Phelps, Andrea L.'
'Rampersad, Marilyn V.'
'Fitch, Shawn B.'
'Darensbourg, Marcetta Y.'
'Darensbourg, Donald J.'

_publ_section_title
;
 A Kinetic Study of the Ring-Opening Process in Tungsten Carbonyl
 Complexes Containing Hemilabile Metallodithiolate Ligands
;
_journal_issue 1
_journal_name_full 'Inorganic Chemistry'
_journal_page_first 119
_journal_page_last 126
_journal_paper_doi 10.1021/ic051367d
_journal_volume 45
_journal_year 2006
_chemical_formula_sum 'C19 H28 N2 Ni O5 S2 W'
_chemical_formula_weight 671.11
_chemical_name_systematic
; 
 ? 
;
_space_group_IT_number 14
_symmetry_space_group_name_Hall '-P 2yn'
_symmetry_space_group_name_H-M 'P 1 21/n 1'
_atom_sites_solution_hydrogens geom
_atom_sites_solution_primary direct
_atom_sites_solution_secondary difmap
_audit_creation_method SHELXL-97
_cell_angle_alpha 90.00
_cell_angle_beta 94.846(6)
_cell_angle_gamma 90.00
_cell_formula_units_Z 4
_cell_length_a 8.436(3)
_cell_length_b 13.053(5)
_cell_length_c 20.888(8)
_cell_measurement_temperature 293(2)
_cell_volume 2291.9(15)
_computing_structure_refinement 'SHELXL-97 (Sheldrick, 1997)'
_computing_structure_solution 'SHELXS-97 (Sheldrick, 1990)'
_diffrn_ambient_temperature 293(2)
_diffrn_measured_fraction_theta_full 0.968
_diffrn_measured_fraction_theta_max 0.968
_diffrn_radiation_monochromator graphite
_diffrn_radiation_source 'fine-focus sealed tube'
_diffrn_radiation_type MoK\a
_diffrn_radiation_wavelength 0.71073
_diffrn_reflns_av_R_equivalents 0.0227
_diffrn_reflns_av_sigmaI/netI 0.0288
_diffrn_reflns_limit_h_max 10
_diffrn_reflns_limit_h_min -10
_diffrn_reflns_limit_k_max 16
_diffrn_reflns_limit_k_min -11
_diffrn_reflns_limit_l_max 26
_diffrn_reflns_limit_l_min -27
_diffrn_reflns_number 13608
_diffrn_reflns_theta_full 27.52
_diffrn_reflns_theta_max 27.52
_diffrn_reflns_theta_min 1.84
_exptl_absorpt_coefficient_mu 6.051
_exptl_absorpt_correction_T_max 0.5304
_exptl_absorpt_correction_T_min 0.2556
_exptl_absorpt_correction_type multi-scan
_exptl_crystal_colour RED-BROWN
_exptl_crystal_density_diffrn 1.945
_exptl_crystal_density_method 'not measured'
_exptl_crystal_description BLOCK
_exptl_crystal_F_000 1320
_exptl_crystal_size_max 0.31
_exptl_crystal_size_mid 0.21
_exptl_crystal_size_min 0.12
_refine_diff_density_max 6.806
_refine_diff_density_min -1.334
_refine_diff_density_rms 0.215
_refine_ls_extinction_method none
_refine_ls_goodness_of_fit_ref 1.160
_refine_ls_hydrogen_treatment riding
_refine_ls_matrix_type full
_refine_ls_number_parameters 275
_refine_ls_number_reflns 5090
_refine_ls_number_restraints 0
_refine_ls_restrained_S_all 1.160
_refine_ls_R_factor_all 0.0462
_refine_ls_R_factor_gt 0.0431
_refine_ls_shift/su_max 0.001
_refine_ls_shift/su_mean 0.000
_refine_ls_structure_factor_coef Fsqd
_refine_ls_weighting_details 'calc w=1/[\s^2^(Fo^2^)+(0.0656P)^2^+5.9426P] where P=(Fo^2^+2Fc^2^)/3'
_refine_ls_weighting_scheme calc
_refine_ls_wR_factor_gt 0.1082
_refine_ls_wR_factor_ref 0.1105
_reflns_number_gt 4631
_reflns_number_total 5090
_reflns_threshold_expression >2sigma(I)
_cod_data_source_file ic051367dsup1.cif
_cod_data_source_block niw5m
_cod_depositor_comments
;
The following automatic conversions were performed:

'_exptl_absorpt_correction_type' value 'Multi-scan' changed to
'multi-scan' according to
/home/saulius/struct/CIF-dictionaries/cif_core.dic dictionary named
'cif_core.dic' version 2.4.2 from 2011-04-26.

Automatic conversion script
Id: cif_fix_values 1891 2012-01-12 08:04:46Z andrius 
;
_cod_original_cell_volume 2291.8(15)
_cod_original_sg_symbol_H-M P2(1)/n
_cod_database_code 4331674

loop_
_symmetry_equiv_pos_as_xyz
'x, y, z'
'-x+1/2, y+1/2, -z+1/2'
'-x, -y, -z'
'x-1/2, -y-1/2, z-1/2'

loop_
_atom_site_label
_atom_site_type_symbol
_atom_site_fract_x
_atom_site_fract_y
_atom_site_fract_z
_atom_site_U_iso_or_equiv
_atom_site_adp_type
_atom_site_occupancy
_atom_site_symmetry_multiplicity
_atom_site_calc_flag
_atom_site_refinement_flags
W1 W 0.40388(2) 0.286667(14) 0.025238(8) 0.01723(9) Uani 1 1 d .
Ni1 Ni 0.32280(7) 0.12910(5) 0.17471(3) 0.01679(14) Uani 1 1 d .
S1 S 0.23214(14) 0.26161(9) 0.12033(6) 0.0177(2) Uani 1 1 d .
S2 S 0.49645(16) 0.22808(10) 0.22479(6) 0.0223(3) Uani 1 1 d .
N1 N 0.1481(5) 0.0411(3) 0.1323(2) 0.0214(8) Uani 1 1 d .
N2 N 0.4138(5) 0.0087(3) 0.2237(2) 0.0217(9) Uani 1 1 d .
O1 O 0.6108(5) 0.3643(3) -0.08297(18) 0.0309(9) Uani 1 1 d .
O2 O 0.6316(4) 0.4252(3) 0.12064(18) 0.0294(8) Uani 1 1 d .
O3 O 0.1787(5) 0.4787(3) -0.0115(2) 0.0337(9) Uani 1 1 d .
O4 O 0.6184(4) 0.0895(3) 0.0566(2) 0.0300(8) Uani 1 1 d .
O5 O 0.2204(5) 0.1360(3) -0.07516(18) 0.0305(8) Uani 1 1 d .
C1 C 0.5359(6) 0.3336(4) -0.0431(2) 0.0226(10) Uani 1 1 d .
C2 C 0.5472(6) 0.3758(4) 0.0882(2) 0.0233(10) Uani 1 1 d .
C3 C 0.2578(6) 0.4101(4) 0.0023(2) 0.0216(10) Uani 1 1 d .
C4 C 0.5417(5) 0.1615(4) 0.0469(2) 0.0203(10) Uani 1 1 d .
C5 C 0.2824(6) 0.1929(4) -0.0391(2) 0.0218(10) Uani 1 1 d .
C6 C 0.0280(6) 0.2136(4) 0.0989(2) 0.0191(10) Uani 1 1 d .
C7 C -0.0510(7) 0.2695(4) 0.0402(3) 0.0256(11) Uani 1 1 d .
H7A H 0.0127 0.2612 0.0046 0.038 Uiso 1 1 calc R
H7B H -0.0603 0.3410 0.0499 0.038 Uiso 1 1 calc R
H7C H -0.1548 0.2412 0.0294 0.038 Uiso 1 1 calc R
C8 C -0.0662(6) 0.2345(4) 0.1574(3) 0.0234(10) Uani 1 1 d .
H8A H -0.0753 0.3071 0.1635 0.035 Uiso 1 1 calc R
H8B H -0.0117 0.2044 0.1950 0.035 Uiso 1 1 calc R
H8C H -0.1705 0.2051 0.1502 0.035 Uiso 1 1 calc R
C9 C 0.0443(6) 0.1001(4) 0.0832(2) 0.0217(10) Uani 1 1 d .
H9A H -0.0608 0.0694 0.0793 0.026 Uiso 1 1 calc R
H9B H 0.0879 0.0939 0.0419 0.026 Uiso 1 1 calc R
C10 C 0.2196(7) -0.0442(4) 0.0951(3) 0.0268(11) Uani 1 1 d .
H10A H 0.2860 -0.0142 0.0643 0.032 Uiso 1 1 calc R
H10B H 0.1344 -0.0813 0.0712 0.032 Uiso 1 1 calc R
C11 C 0.3192(7) -0.1197(4) 0.1371(3) 0.0320(12) Uani 1 1 d .
H11A H 0.2511 -0.1530 0.1660 0.038 Uiso 1 1 calc R
H11B H 0.3590 -0.1722 0.1098 0.038 Uiso 1 1 calc R
C12 C 0.4589(6) -0.0719(4) 0.1766(3) 0.0267(11) Uani 1 1 d .
H12A H 0.5178 -0.1256 0.2002 0.032 Uiso 1 1 calc R
H12B H 0.5293 -0.0411 0.1476 0.032 Uiso 1 1 calc R
C13 C 0.0511(6) -0.0027(4) 0.1836(2) 0.0231(10) Uani 1 1 d .
H13A H 0.0351 -0.0753 0.1755 0.028 Uiso 1 1 calc R
H13B H -0.0526 0.0298 0.1802 0.028 Uiso 1 1 calc R
C14 C 0.1267(6) 0.0111(4) 0.2517(2) 0.0252(11) Uani 1 1 d .
H14A H 0.0570 -0.0195 0.2810 0.030 Uiso 1 1 calc R
H14B H 0.1322 0.0839 0.2609 0.030 Uiso 1 1 calc R
C15 C 0.2928(6) -0.0342(4) 0.2659(3) 0.0255(11) Uani 1 1 d .
H15A H 0.3286 -0.0209 0.3105 0.031 Uiso 1 1 calc R
H15B H 0.2870 -0.1078 0.2602 0.031 Uiso 1 1 calc R
C16 C 0.5661(6) 0.0358(4) 0.2620(2) 0.0231(10) Uani 1 1 d .
H16A H 0.6527 0.0297 0.2345 0.028 Uiso 1 1 calc R
H16B H 0.5848 -0.0135 0.2965 0.028 Uiso 1 1 calc R
C17 C 0.5697(6) 0.1430(4) 0.2909(2) 0.0197(9) Uani 1 1 d .
C18 C 0.4699(7) 0.1546(5) 0.3480(2) 0.0272(11) Uani 1 1 d .
H18A H 0.3594 0.1469 0.3338 0.041 Uiso 1 1 calc R
H18B H 0.4875 0.2212 0.3668 0.041 Uiso 1 1 calc R
H18C H 0.5002 0.1030 0.3794 0.041 Uiso 1 1 calc R
C19 C 0.7428(6) 0.1706(5) 0.3118(3) 0.0258(11) Uani 1 1 d .
H19A H 0.7806 0.1283 0.3475 0.039 Uiso 1 1 calc R
H19B H 0.7490 0.2413 0.3244 0.039 Uiso 1 1 calc R
H19C H 0.8072 0.1595 0.2767 0.039 Uiso 1 1 calc R

loop_
_atom_site_aniso_label
_atom_site_aniso_U_11
_atom_site_aniso_U_22
_atom_site_aniso_U_33
_atom_site_aniso_U_23
_atom_site_aniso_U_13
_atom_site_aniso_U_12
W1 0.01631(13) 0.01842(14) 0.01687(13) 0.00032(6) 0.00086(8) 0.00004(6)
Ni1 0.0172(3) 0.0168(3) 0.0161(3) 0.0005(2) 0.0003(2) -0.0003(2)
S1 0.0176(5) 0.0188(5) 0.0166(5) 0.0006(4) 0.0013(4) 0.0000(4)
S2 0.0236(6) 0.0218(6) 0.0204(6) 0.0032(5) -0.0057(5) -0.0029(5)
N1 0.024(2) 0.020(2) 0.021(2) -0.0020(16) 0.0022(16) -0.0004(16)
N2 0.023(2) 0.020(2) 0.021(2) 0.0025(16) 0.0002(16) 0.0025(16)
O1 0.034(2) 0.033(2) 0.027(2) 0.0005(16) 0.0114(16) -0.0010(17)
O2 0.0265(19) 0.034(2) 0.0272(19) -0.0047(16) 0.0013(15) -0.0079(16)
O3 0.028(2) 0.024(2) 0.048(2) 0.0080(18) 0.0016(17) 0.0042(16)
O4 0.0231(18) 0.025(2) 0.042(2) 0.0033(17) 0.0042(16) 0.0061(15)
O5 0.032(2) 0.031(2) 0.0274(19) -0.0050(16) -0.0030(16) -0.0029(17)
C1 0.025(2) 0.017(2) 0.025(2) -0.0038(19) 0.000(2) 0.0007(19)
C2 0.022(2) 0.026(3) 0.023(2) 0.004(2) 0.0035(19) 0.002(2)
C3 0.024(2) 0.020(2) 0.021(2) 0.0021(19) 0.0011(18) -0.004(2)
C4 0.016(2) 0.025(3) 0.020(2) 0.0001(19) 0.0015(17) -0.0044(19)
C5 0.023(2) 0.024(2) 0.019(2) 0.004(2) 0.0052(19) 0.003(2)
C6 0.013(2) 0.023(3) 0.021(2) 0.0040(17) 0.0002(18) 0.0003(16)
C7 0.022(2) 0.027(3) 0.027(3) 0.006(2) -0.003(2) 0.001(2)
C8 0.020(2) 0.028(3) 0.022(2) -0.001(2) 0.0018(19) 0.001(2)
C9 0.020(2) 0.025(3) 0.019(2) 0.0006(19) -0.0001(18) -0.0011(19)
C10 0.032(3) 0.019(2) 0.028(3) -0.006(2) -0.001(2) 0.000(2)
C11 0.037(3) 0.018(3) 0.040(3) -0.008(2) 0.000(2) 0.001(2)
C12 0.026(3) 0.022(3) 0.031(3) -0.005(2) -0.002(2) 0.004(2)
C13 0.023(2) 0.021(2) 0.026(2) 0.004(2) 0.0026(19) -0.0016(19)
C14 0.028(3) 0.030(3) 0.017(2) 0.009(2) 0.0000(19) -0.002(2)
C15 0.027(3) 0.024(3) 0.026(2) 0.007(2) -0.001(2) -0.006(2)
C16 0.022(2) 0.022(3) 0.024(2) -0.001(2) -0.0033(19) 0.0014(19)
C17 0.018(2) 0.021(2) 0.020(2) 0.0014(18) -0.0020(17) 0.0006(18)
C18 0.028(3) 0.031(3) 0.022(2) 0.005(2) 0.002(2) 0.002(2)
C19 0.021(2) 0.033(3) 0.023(2) 0.003(2) -0.0022(19) 0.002(2)

loop_
_atom_type_symbol
_atom_type_description
_atom_type_scat_dispersion_real
_atom_type_scat_dispersion_imag
_atom_type_scat_source
C C 0.0033 0.0016 'International Tables Vol C Tables 4.2.6.8 and 6.1.1.4'
H H 0.0000 0.0000 'International Tables Vol C Tables 4.2.6.8 and 6.1.1.4'
N N 0.0061 0.0033 'International Tables Vol C Tables 4.2.6.8 and 6.1.1.4'
O O 0.0106 0.0060 'International Tables Vol C Tables 4.2.6.8 and 6.1.1.4'
S S 0.1246 0.1234 'International Tables Vol C Tables 4.2.6.8 and 6.1.1.4'
Ni Ni 0.3393 1.1124 'International Tables Vol C Tables 4.2.6.8 and 6.1.1.4'
W W -0.8490 6.8722 'International Tables Vol C Tables 4.2.6.8 and 6.1.1.4'

loop_
_geom_angle_atom_site_label_1
_geom_angle_atom_site_label_2
_geom_angle_atom_site_label_3
_geom_angle
C1 W1 C5 89.6(2)
C1 W1 C4 93.6(2)
C5 W1 C4 84.8(2)
C1 W1 C3 87.3(2)
C5 W1 C3 93.4(2)
C4 W1 C3 178.02(18)
C1 W1 C2 87.2(2)
C5 W1 C2 174.6(2)
C4 W1 C2 91.0(2)
C3 W1 C2 90.8(2)
C1 W1 S1 169.12(15)
C5 W1 S1 98.53(14)
C4 W1 S1 94.27(14)
C3 W1 S1 85.07(14)
C2 W1 S1 85.25(14)
N2 Ni1 N1 90.67(18)
N2 Ni1 S2 90.42(13)
N1 Ni1 S2 175.57(13)
N2 Ni1 S1 177.94(13)
N1 Ni1 S1 90.68(13)
S2 Ni1 S1 88.36(6)
C6 S1 Ni1 97.82(15)
C6 S1 W1 115.40(17)
Ni1 S1 W1 107.95(5)
C17 S2 Ni1 100.01(16)
C9 N1 C10 105.2(4)
C9 N1 C13 111.0(4)
C10 N1 C13 110.4(4)
C9 N1 Ni1 111.7(3)
C10 N1 Ni1 109.7(3)
C13 N1 Ni1 108.8(3)
C16 N2 C12 105.1(4)
C16 N2 C15 111.5(4)
C12 N2 C15 110.0(4)
C16 N2 Ni1 111.3(3)
C12 N2 Ni1 108.8(3)
C15 N2 Ni1 110.0(3)
O1 C1 W1 177.7(4)
O2 C2 W1 176.5(4)
O3 C3 W1 178.5(5)
O4 C4 W1 177.2(4)
O5 C5 W1 176.2(5)
C9 C6 C7 109.3(4)
C9 C6 C8 113.9(4)
C7 C6 C8 109.4(4)
C9 C6 S1 106.4(3)
C7 C6 S1 111.4(3)
C8 C6 S1 106.3(3)
N1 C9 C6 114.1(4)
N1 C10 C11 114.0(4)
C12 C11 C10 114.3(5)
N2 C12 C11 114.5(4)
N1 C13 C14 114.1(4)
C13 C14 C15 116.3(5)
N2 C15 C14 113.4(4)
N2 C16 C17 114.6(4)
C16 C17 C18 114.0(4)
C16 C17 C19 108.4(4)
C18 C17 C19 109.2(4)
C16 C17 S2 105.3(3)
C18 C17 S2 110.8(3)
C19 C17 S2 108.9(3)

loop_
_geom_bond_atom_site_label_1
_geom_bond_atom_site_label_2
_geom_bond_distance
W1 C1 1.980(5)
W1 C5 2.030(6)
W1 C4 2.034(5)
W1 C3 2.060(5)
W1 C2 2.068(5)
W1 S1 2.5763(14)
Ni1 N2 1.993(4)
Ni1 N1 2.014(4)
Ni1 S2 2.1564(15)
Ni1 S1 2.1726(15)
S1 C6 1.851(5)
S2 C17 1.837(5)
N1 C9 1.503(6)
N1 C10 1.511(6)
N1 C13 1.515(6)
N2 C16 1.498(6)
N2 C12 1.510(6)
N2 C15 1.511(7)
O1 C1 1.159(6)
O2 C2 1.140(6)
O3 C3 1.139(6)
O4 C4 1.150(6)
O5 C5 1.151(7)
C6 C9 1.526(7)
C6 C7 1.530(7)
C6 C8 1.537(7)
C10 C11 1.524(8)
C11 C12 1.515(8)
C13 C14 1.519(7)
C14 C15 1.526(7)
C16 C17 1.523(7)
C17 C18 1.524(7)
C17 C19 1.531(7)
